data_2224881
loop_
_publ_author_name
'Wang, Xiao-Yong'
'Shi, Jiang-Hua'
'Zhang, Min'
'Ng, Seik Weng'

_publ_section_title
;
 3,9-Bis(2-chlorophenyl)-2,4,8,10-tetraoxaspiro[5.5]undecane
;
_journal_coeditor_code BT5174
_journal_issue 2
_journal_name_full 'Acta Crystallographica Section E'
_journal_page_first o426
_journal_paper_doi 10.1107/S1600536810002400
_journal_volume 66
_journal_year 2010
_chemical_formula_iupac 'C19 H18 Cl2 O4'
_chemical_formula_moiety 'C19 H18 Cl2 O4'
_chemical_formula_sum 'C19 H18 Cl2 O4'
_chemical_formula_weight 381.23
_chemical_name_systematic
;
3,9-Bis(2-chlorophenyl)-2,4,8,10-tetraoxaspiro[5.5]undecane
;
_space_group_IT_number 15
_symmetry_cell_setting monoclinic
_symmetry_space_group_name_Hall '-C 2yc'
_symmetry_space_group_name_H-M 'C 1 2/c 1'
_atom_sites_solution_hydrogens geom
_atom_sites_solution_primary direct
_atom_sites_solution_secondary difmap
_audit_creation_method SHELXL-97
_cell_angle_alpha 90.00
_cell_angle_beta 106.7450(10)
_cell_angle_gamma 90.00
_cell_formula_units_Z 4
_cell_length_a 10.7116(5)
_cell_length_b 9.4693(5)
_cell_length_c 17.7080(9)
_cell_measurement_reflns_used 5105
_cell_measurement_temperature 173(2)
_cell_measurement_theta_max 27.1
_cell_measurement_theta_min 2.4
_cell_volume 1719.98(15)
_computing_cell_refinement 'SAINT (Bruker, 2003)'
_computing_data_collection 'SMART (Bruker, 2003)'
_computing_data_reduction 'SAINT (Bruker, 2003)'
_computing_molecular_graphics 'X-SEED (Barbour, 2001)'
_computing_publication_material 'publCIF (Westrip, 2010)'
_computing_structure_refinement 'SHELXL97 (Sheldrick, 2008)'
_computing_structure_solution 'SHELXS97 (Sheldrick, 2008)'
_diffrn_ambient_temperature 173(2)
_diffrn_measured_fraction_theta_full 0.993
_diffrn_measured_fraction_theta_max 0.993
_diffrn_measurement_device_type 'Bruker SMART APEX'
_diffrn_measurement_method '\w scans'
_diffrn_radiation_monochromator graphite
_diffrn_radiation_source 'fine-focus sealed tube'
_diffrn_radiation_type MoK\a
_diffrn_radiation_wavelength 0.71073
_diffrn_reflns_av_R_equivalents 0.0150
_diffrn_reflns_av_sigmaI/netI 0.0122
_diffrn_reflns_limit_h_max 13
_diffrn_reflns_limit_h_min -13
_diffrn_reflns_limit_k_max 11
_diffrn_reflns_limit_k_min -12
_diffrn_reflns_limit_l_max 22
_diffrn_reflns_limit_l_min -22
_diffrn_reflns_number 6932
_diffrn_reflns_theta_full 27.07
_diffrn_reflns_theta_max 27.07
_diffrn_reflns_theta_min 2.93
_diffrn_standards_decay_% 0
_diffrn_standards_interval_count 0
_diffrn_standards_interval_time 0
_diffrn_standards_number 0
_exptl_absorpt_coefficient_mu 0.399
_exptl_absorpt_correction_T_max 0.9173
_exptl_absorpt_correction_T_min 0.8377
_exptl_absorpt_correction_type multi-scan
_exptl_absorpt_process_details '(SADABS; Sheldrick, 1996)'
_exptl_crystal_colour Yellow
_exptl_crystal_density_diffrn 1.472
_exptl_crystal_density_method 'not measured'
_exptl_crystal_description Block
_exptl_crystal_F_000 792
_exptl_crystal_size_max 0.46
_exptl_crystal_size_mid 0.42
_exptl_crystal_size_min 0.22
_refine_diff_density_max 0.296
_refine_diff_density_min -0.252
_refine_ls_extinction_method none
_refine_ls_goodness_of_fit_ref 1.004
_refine_ls_hydrogen_treatment constr
_refine_ls_matrix_type full
_refine_ls_number_parameters 114
_refine_ls_number_reflns 1883
_refine_ls_number_restraints 0
_refine_ls_restrained_S_all 1.004
_refine_ls_R_factor_all 0.0351
_refine_ls_R_factor_gt 0.0321
_refine_ls_shift/su_max 0.001
_refine_ls_shift/su_mean 0.001
_refine_ls_structure_factor_coef Fsqd
_refine_ls_weighting_details 'calc w=1/[\s^2^(Fo^2^)+(0.0542P)^2^+1.3419P] where P=(Fo^2^+2Fc^2^)/3'
_refine_ls_weighting_scheme calc
_refine_ls_wR_factor_gt 0.0888
_refine_ls_wR_factor_ref 0.0924
_reflns_number_gt 1707
_reflns_number_total 1883
_reflns_threshold_expression I>2\s(I)
_cod_data_source_file bt5174.cif
_cod_data_source_block I
_cod_depositor_comments
;
The following automatic conversions were performed:
'_symmetry_cell_setting' value 'Monoclinic' changed to 'monoclinic'
according to '/home/saulius/struct/CIF-dictionaries/cif_core.dic'
dictionary named 'cif_core.dic' version 2.4.1 from
2010-06-29.

'_exptl_absorpt_correction_type' value 'Multi-scan' changed
to 'multi-scan' according to
'/home/saulius/struct/CIF-dictionaries/cif_core.dic' dictionary named
'cif_core.dic' version 2.4.1 from 2010-06-29.

Automatic conversion script
Id: cif_fix_enum 1527 2010-12-29 10:47:43Z saulius 

The following automatic conversions were performed:

'_symmetry_cell_setting' value 'Monoclinic' changed to 'monoclinic'
according to /home/saulius/struct/CIF-dictionaries/cif_core.dic
dictionary named 'cif_core.dic' version 2.4.1 from
2010-06-29.

'_exptl_absorpt_correction_type' value 'Multi-scan'
changed to 'multi-scan' according to
/home/saulius/struct/CIF-dictionaries/cif_core.dic dictionary named
'cif_core.dic' version 2.4.1 from 2010-06-29.

Automatic conversion script
Id: cif_fix_values 1715 2011-07-08 13:25:40Z adriana 
;
_cod_original_sg_symbol_H-M 'C 2/c'
_cod_database_code 2224881
_cod_database_fobs_code 2224881

loop_
_symmetry_equiv_pos_as_xyz
'x, y, z'
'-x, y, -z+1/2'
'x+1/2, y+1/2, z'
'-x+1/2, y+1/2, -z+1/2'
'-x, -y, -z'
'x, -y, z-1/2'
'-x+1/2, -y+1/2, -z'
'x+1/2, -y+1/2, z-1/2'

loop_
_atom_site_type_symbol
_atom_site_label
_atom_site_fract_x
_atom_site_fract_y
_atom_site_fract_z
_atom_site_U_iso_or_equiv
_atom_site_adp_type
_atom_site_calc_flag
_atom_site_refinement_flags
_atom_site_occupancy
_atom_site_disorder_assembly
_atom_site_disorder_group
Cl Cl1 -0.05287(3) 0.53900(4) 0.14620(2) 0.04156(14) Uani d . 1 . .
O O1 0.30941(9) 0.51739(10) 0.13408(5) 0.0283(2) Uani d . 1 . .
O O2 0.31431(8) 0.34130(10) 0.22630(5) 0.0298(2) Uani d . 1 . .
C C1 -0.00068(12) 0.40843(14) 0.09327(7) 0.0261(3) Uani d . 1 . .
C C2 -0.09394(12) 0.34711(16) 0.03040(8) 0.0329(3) Uani d . 1 . .
H H2 -0.1815 0.3799 0.0160 0.040 Uiso calc R 1 . .
C C3 -0.05826(13) 0.23835(18) -0.01081(8) 0.0381(3) Uani d . 1 . .
H H3 -0.1214 0.1960 -0.0539 0.046 Uiso calc R 1 . .
C C4 0.07000(15) 0.19038(18) 0.01047(9) 0.0398(3) Uani d . 1 . .
H H4 0.0941 0.1134 -0.0168 0.048 Uiso calc R 1 . .
C C5 0.16221(13) 0.25578(16) 0.07170(8) 0.0342(3) Uani d . 1 . .
H H5 0.2501 0.2242 0.0852 0.041 Uiso calc R 1 . .
C C6 0.12931(12) 0.36636(14) 0.11379(7) 0.0259(3) Uani d . 1 . .
C C7 0.23515(12) 0.44177(14) 0.17524(8) 0.0265(3) Uani d . 1 . .
H H7 0.1960 0.5084 0.2059 0.032 Uiso calc R 1 . .
C C8 0.40974(12) 0.59806(14) 0.18815(8) 0.0303(3) Uani d . 1 . .
H H8A 0.3692 0.6690 0.2148 0.036 Uiso calc R 1 . .
H H8B 0.4614 0.6491 0.1586 0.036 Uiso calc R 1 . .
C C9 0.5000 0.50311(19) 0.2500 0.0240(3) Uani d S 1 . .
C C10 0.41483(12) 0.41154(15) 0.28641(7) 0.0291(3) Uani d . 1 . .
H H10A 0.4699 0.3402 0.3216 0.035 Uiso calc R 1 . .
H H10B 0.3743 0.4715 0.3187 0.035 Uiso calc R 1 . .

loop_
_atom_site_aniso_label
_atom_site_aniso_U_11
_atom_site_aniso_U_22
_atom_site_aniso_U_33
_atom_site_aniso_U_12
_atom_site_aniso_U_13
_atom_site_aniso_U_23
Cl1 0.0294(2) 0.0446(2) 0.0492(2) 0.01101(14) 0.00891(16) -0.00178(15)
O1 0.0231(4) 0.0307(5) 0.0247(4) -0.0053(4) -0.0034(4) 0.0058(4)
O2 0.0220(4) 0.0323(5) 0.0290(5) -0.0030(4) -0.0024(4) 0.0091(4)
C1 0.0204(6) 0.0298(6) 0.0271(6) 0.0012(5) 0.0051(5) 0.0078(5)
C2 0.0182(6) 0.0495(8) 0.0282(6) -0.0041(5) 0.0022(5) 0.0102(6)
C3 0.0283(7) 0.0560(9) 0.0275(6) -0.0157(6) 0.0042(5) -0.0035(6)
C4 0.0353(7) 0.0459(9) 0.0389(8) -0.0068(6) 0.0120(6) -0.0098(6)
C5 0.0223(6) 0.0391(7) 0.0390(7) 0.0011(5) 0.0055(5) -0.0028(6)
C6 0.0194(6) 0.0293(6) 0.0262(6) -0.0012(5) 0.0024(5) 0.0052(5)
C7 0.0191(6) 0.0295(6) 0.0278(6) 0.0013(5) 0.0016(5) 0.0039(5)
C8 0.0258(6) 0.0259(6) 0.0304(6) -0.0036(5) -0.0057(5) 0.0046(5)
C9 0.0208(8) 0.0257(8) 0.0214(8) 0.000 -0.0004(6) 0.000
C10 0.0224(6) 0.0376(7) 0.0232(6) -0.0006(5) 0.0000(5) 0.0051(5)

loop_
_atom_type_symbol
_atom_type_description
_atom_type_scat_dispersion_real
_atom_type_scat_dispersion_imag
_atom_type_scat_source
C C 0.0033 0.0016 'International Tables Vol C Tables 4.2.6.8 and 6.1.1.4'
H H 0.0000 0.0000 'International Tables Vol C Tables 4.2.6.8 and 6.1.1.4'
O O 0.0106 0.0060 'International Tables Vol C Tables 4.2.6.8 and 6.1.1.4'
Cl Cl 0.1484 0.1585 'International Tables Vol C Tables 4.2.6.8 and 6.1.1.4'

loop_
_geom_angle_atom_site_label_1
_geom_angle_atom_site_label_2
_geom_angle_atom_site_label_3
_geom_angle_site_symmetry_1
_geom_angle_site_symmetry_3
_geom_angle
_geom_angle_publ_flag
C7 O1 C8 . . 110.41(9) ?
C7 O2 C10 . . 110.16(10) ?
C2 C1 C6 . . 121.55(13) ?
C2 C1 Cl1 . . 117.40(10) ?
C6 C1 Cl1 . . 121.04(10) ?
C3 C2 C1 . . 119.41(12) ?
C3 C2 H2 . . 120.3 ?
C1 C2 H2 . . 120.3 ?
C2 C3 C4 . . 120.21(13) ?
C2 C3 H3 . . 119.9 ?
C4 C3 H3 . . 119.9 ?
C5 C4 C3 . . 119.45(14) ?
C5 C4 H4 . . 120.3 ?
C3 C4 H4 . . 120.3 ?
C6 C5 C4 . . 121.57(12) ?
C6 C5 H5 . . 119.2 ?
C4 C5 H5 . . 119.2 ?
C5 C6 C1 . . 117.72(12) ?
C5 C6 C7 . . 119.39(11) ?
C1 C6 C7 . . 122.75(12) ?
O2 C7 O1 . . 110.28(9) ?
O2 C7 C6 . . 109.32(10) ?
O1 C7 C6 . . 106.55(10) ?
O2 C7 H7 . . 110.2 ?
O1 C7 H7 . . 110.2 ?
C6 C7 H7 . . 110.2 ?
O1 C8 C9 . . 111.25(10) ?
O1 C8 H8A . . 109.4 ?
C9 C8 H8A . . 109.4 ?
O1 C8 H8B . . 109.4 ?
C9 C8 H8B . . 109.4 ?
H8A C8 H8B . . 108.0 ?
C8 C9 C8 2_655 . 107.86(14) ?
C8 C9 C10 2_655 . 111.27(7) ?
C8 C9 C10 . . 107.75(7) ?
C8 C9 C10 2_655 2_655 107.75(7) ?
C8 C9 C10 . 2_655 111.27(7) ?
C10 C9 C10 . 2_655 110.92(16) ?
O2 C10 C9 . . 111.10(9) ?
O2 C10 H10A . . 109.4 ?
C9 C10 H10A . . 109.4 ?
O2 C10 H10B . . 109.4 ?
C9 C10 H10B . . 109.4 ?
H10A C10 H10B . . 108.0 ?

loop_
_geom_bond_atom_site_label_1
_geom_bond_atom_site_label_2
_geom_bond_site_symmetry_2
_geom_bond_distance
_geom_bond_publ_flag
Cl1 C1 . 1.7384(14) ?
O1 C7 . 1.4181(15) ?
O1 C8 . 1.4361(15) ?
O2 C7 . 1.4141(15) ?
O2 C10 . 1.4402(15) ?
C1 C2 . 1.3906(18) ?
C1 C6 . 1.3921(17) ?
C2 C3 . 1.378(2) ?
C2 H2 . 0.9500 ?
C3 C4 . 1.392(2) ?
C3 H3 . 0.9500 ?
C4 C5 . 1.385(2) ?
C4 H4 . 0.9500 ?
C5 C6 . 1.388(2) ?
C5 H5 . 0.9500 ?
C6 C7 . 1.5062(17) ?
C7 H7 . 1.0000 ?
C8 C9 . 1.5272(16) ?
C8 H8A . 0.9900 ?
C8 H8B . 0.9900 ?
C9 C8 2_655 1.5272(16) ?
C9 C10 . 1.5293(16) ?
C9 C10 2_655 1.5293(16) ?
C10 H10A . 0.9900 ?
C10 H10B . 0.9900 ?

loop_
_geom_torsion_atom_site_label_1
_geom_torsion_atom_site_label_2
_geom_torsion_atom_site_label_3
_geom_torsion_atom_site_label_4
_geom_torsion_site_symmetry_1
_geom_torsion_site_symmetry_2
_geom_torsion_site_symmetry_3
_geom_torsion_site_symmetry_4
_geom_torsion
_geom_torsion_publ_flag
C6 C1 C2 C3 . . . . 2.55(19) ?
Cl1 C1 C2 C3 . . . . -176.83(11) ?
C1 C2 C3 C4 . . . . 0.1(2) ?
C2 C3 C4 C5 . . . . -2.1(2) ?
C3 C4 C5 C6 . . . . 1.5(2) ?
C4 C5 C6 C1 . . . . 1.0(2) ?
C4 C5 C6 C7 . . . . -174.90(13) ?
C2 C1 C6 C5 . . . . -3.07(19) ?
Cl1 C1 C6 C5 . . . . 176.29(10) ?
C2 C1 C6 C7 . . . . 172.71(12) ?
Cl1 C1 C6 C7 . . . . -7.93(17) ?
C10 O2 C7 O1 . . . . 64.19(13) ?
C10 O2 C7 C6 . . . . -178.97(10) ?
C8 O1 C7 O2 . . . . -64.03(13) ?
C8 O1 C7 C6 . . . . 177.43(10) ?
C5 C6 C7 O2 . . . . -50.34(15) ?
C1 C6 C7 O2 . . . . 133.95(12) ?
C5 C6 C7 O1 . . . . 68.83(15) ?
C1 C6 C7 O1 . . . . -106.88(13) ?
C7 O1 C8 C9 . . . . 58.27(13) ?
O1 C8 C9 C8 . . . 2_655 -171.63(13) ?
O1 C8 C9 C10 . . . . -51.41(14) ?
O1 C8 C9 C10 . . . 2_655 70.39(14) ?
C7 O2 C10 C9 . . . . -58.74(14) ?
C8 C9 C10 O2 2_655 . . . 169.66(10) ?
C8 C9 C10 O2 . . . . 51.61(14) ?
C10 C9 C10 O2 2_655 . . . -70.41(9) ?
